data_7009135
loop_
_publ_author_name
'De Munno, Giovanni'
'Medaglia, Marcella'
'Armentano, Donatella'
'Anastassopoulou, Jane'
'Theophanides, Theophilos'

_publ_section_title
;
 New supramolecular complexes of manganese(II) and cobalt(II) with
 nucleic bases. Crystal structures of
 [M(H2O)6(1-Mecyt)6][ClO4]2&#x00B7;H2O, [Co(1-Mecyt)4][ClO4]2 and
 [M(H2O)4(cyt)2][ClO4]2&#x00B7;2cyt&#x00B7;2H2O [M&#x2005;=&#x2005;CoII
 or MnII; cyt&#x2005;=&#x2005;cytosine;
 1-Mecyt&#x2005;=&#x2005;1-methylcytosine]
;
_journal_issue 10
_journal_name_full 'Journal of the Chemical Society, Dalton Transactions'
_journal_page_first 1625
_journal_paper_doi 10.1039/a908901b
_journal_year 2000
_chemical_compound_source 'chemical synthesis'
_chemical_formula_moiety '[Mn(cyt)2(H2O)4](ClO4)2.2cyt.2H2O'
_chemical_formula_sum 'C16 H32 Cl2 Mn N12 O18'
_chemical_formula_weight 806.4
_chemical_name_systematic ?
_space_group_IT_number 2
_symmetry_cell_setting triclinic
_symmetry_space_group_name_Hall '-P 1'
_symmetry_space_group_name_H-M 'P -1'
_cell_angle_alpha 71.65(3)
_cell_angle_beta 87.33(5)
_cell_angle_gamma 72.19(5)
_cell_formula_units_Z 1
_cell_length_a 6.829(5)
_cell_length_b 9.997(4)
_cell_length_c 12.911(5)
_cell_measurement_radiation 'Mo K\a'
_cell_measurement_temperature 295
_cell_measurement_wavelength 0.71073
_cell_volume 795.3(8)
_computing_cell_refinement 'Siemens P3/V'
_computing_data_collection 'Siemens P3/V,(VMS vers 4.21/V, 1990)'
_computing_data_reduction 'Siemens SHELXTL-PLUS,(VMS vers 4.21/V , 1990)'
_computing_molecular_graphics 'Siemens XP'
_computing_publication_material 'Siemens SHELXTL-PLUS and PARST'
_computing_structure_refinement 'Siemens SHELXTL-PLUS'
_computing_structure_solution 'Siemens SHELXTL-PLUS'
_diffrn_ambient_temperature 295
_diffrn_measurement_device 'Siemens R3m/V diffractometer'
_diffrn_measurement_method \w-2\q
_diffrn_radiation_monochromator 'highly-oriented graphite crystal'
_diffrn_radiation_source 'fine-focus xray_tube'
_diffrn_radiation_type 'Mo K\a'
_diffrn_radiation_wavelength 0.710730
_diffrn_reflns_limit_h_max 8
_diffrn_reflns_limit_h_min -8
_diffrn_reflns_limit_k_max 12
_diffrn_reflns_limit_k_min -11
_diffrn_reflns_limit_l_max 16
_diffrn_reflns_limit_l_min 0
_diffrn_reflns_number 2487
_diffrn_reflns_theta_max 27.0
_diffrn_reflns_theta_min 1.5
_exptl_absorpt_coefficient_mu 6.7900
_exptl_crystal_colour colorless
_exptl_crystal_density_diffrn 1.684
_exptl_crystal_description needles
_exptl_crystal_F_000 415
_exptl_crystal_size_max 0.45
_exptl_crystal_size_mid 0.30
_exptl_crystal_size_min 0.08
_refine_diff_density_max 0.95
_refine_diff_density_min -0.79
_refine_ls_extinction_method none
_refine_ls_goodness_of_fit_obs 1.91
_refine_ls_hydrogen_treatment '"riding model" with fixed isotropic U'
_refine_ls_matrix_type full
_refine_ls_number_parameters 238
_refine_ls_number_reflns 2258
_refine_ls_R_factor_all 6.87
_refine_ls_R_factor_obs 6.86
_refine_ls_shift/esd_max 0.000
_refine_ls_shift/esd_mean 0.003
_refine_ls_structure_factor_coef F
_refine_ls_weighting_details 'w = 1/(\s^2^(F)+ 0.0013*F^2^))'
_refine_ls_weighting_scheme calc
_refine_ls_wR_factor_all 9.18
_refine_ls_wR_factor_obs 9.17
_reflns_number_observed 2258
_reflns_number_total 2265
_reflns_observed_criterion >3\s(I)
_cod_data_source_file a908901b.txt
_cod_data_source_block (4)
_cod_depositor_comments
;
The following automatic conversions were performed:

'_refine_ls_weighting_scheme' value '1/(\s^2^(F)+ 0.0013*F^2^))' was
changed to 'calc'. New tag '_refine_ls_weighting_details' was
created. The value of the new tag was set to 'w = 1/(\s^2^(F)+
0.0013*F^2^))'.

Automatic conversion script
Id: cif_fix_values 3143 2015-03-26 13:38:13Z robertas 
;
_cod_original_cell_volume 795.3(7)
_cod_original_sg_symbol_H-M P-1
_cod_database_code 7009135

loop_
_symmetry_equiv_pos_as_xyz
x,y,z
-x,-y,-z

loop_
_atom_site_aniso_label
_atom_site_aniso_U_11
_atom_site_aniso_U_22
_atom_site_aniso_U_33
_atom_site_aniso_U_23
_atom_site_aniso_U_13
_atom_site_aniso_U_12
_atom_site_aniso_type_symbol
Mn1 0.0211(6) 0.0134(6) 0.0185(6) -0.0081(5) 0.0035(5) -0.0003(5) Mn
O3 0.028(2) 0.019(2) 0.036(2) -0.011(2) 0.013(2) -0.005(2) O
O4 0.023(2) 0.027(2) 0.026(2) -0.006(2) 0.003(2) 0.002(2) O
N1 0.031(3) 0.018(2) 0.029(3) -0.009(2) -0.000(2) 0.005(2) N
C2 0.025(3) 0.015(2) 0.024(3) -0.008(2) 0.004(2) -0.004(2) C
O2 0.036(2) 0.016(2) 0.024(2) -0.011(2) 0.001(2) -0.003(2) O
N3 0.031(3) 0.016(2) 0.021(2) -0.010(2) 0.002(2) -0.005(2) N
C4 0.033(3) 0.027(3) 0.028(3) -0.016(2) 0.010(2) -0.008(2) C
N4 0.061(4) 0.038(3) 0.034(3) -0.027(3) 0.008(3) -0.004(3) N
C5 0.038(3) 0.039(3) 0.024(3) -0.012(3) 0.000(3) -0.005(3) C
C6 0.036(3) 0.032(3) 0.025(3) -0.005(2) -0.001(3) 0.000(3) C
N11 0.032(3) 0.017(2) 0.026(2) -0.007(2) 0.005(2) -0.002(2) N
C21 0.018(3) 0.014(2) 0.033(3) -0.009(2) 0.008(2) -0.003(2) C
O21 0.034(2) 0.020(2) 0.027(2) -0.011(2) 0.008(2) -0.003(2) O
N31 0.023(2) 0.015(2) 0.031(3) -0.008(2) 0.007(2) 0.000(2) N
C41 0.020(3) 0.024(3) 0.034(3) -0.010(2) 0.006(2) -0.007(2) C
N41 0.040(3) 0.030(3) 0.028(3) -0.004(2) -0.001(2) -0.001(2) N
C51 0.030(3) 0.031(3) 0.034(3) -0.016(3) 0.005(3) -0.006(3) C
C61 0.029(3) 0.019(3) 0.036(3) -0.016(2) 0.005(3) -0.001(2) C
Cl1 0.056(1) 0.0284(8) 0.0298(8) -0.0118(7) 0.0052(7) 0.0004(7) Cl
O9 0.105(6) 0.081(5) 0.085(5) 0.025(4) 0.026(4) -0.029(5) O

loop_
_atom_site_label
_atom_site_occupancy
_atom_site_fract_x
_atom_site_fract_y
_atom_site_fract_z
_atom_site_U_iso_or_equiv
_atom_site_thermal_displace_type
_atom_site_type_symbol
_atom_site_calc_flag
_atom_site_calc_attached_atom
_atom_site_disorder_group
Mn1 1.00 0. 0. 0. 0.0208(4) Uani Mn ? ? ?
O3 1.00 0.2485(6) 0.0576(4) -0.0944(3) 0.033(1) Uani O ? ? ?
O4 1.00 0.2227(6) -0.1557(4) 0.1367(3) 0.030(1) Uani O ? ? ?
N1 1.00 -0.0704(7) -0.0713(5) -0.2451(4) 0.030(2) Uani N ? ? ?
C2 1.00 0.0329(8) -0.1908(5) -0.1596(4) 0.025(2) Uani C ? ? ?
O2 1.00 0.0345(6) -0.1792(4) -0.0655(3) 0.030(1) Uani O ? ? ?
N3 1.00 0.1283(7) -0.3202(5) -0.1769(3) 0.027(2) Uani N ? ? ?
C4 1.00 0.1268(9) -0.3301(6) -0.2785(5) 0.036(2) Uani C ? ? ?
N4 1.00 0.2251(9) -0.4613(6) -0.2897(5) 0.053(2) Uani N ? ? ?
C5 1.00 0.024(1) -0.2060(7) -0.3690(5) 0.040(2) Uani C ? ? ?
C6 1.00 -0.074(1) -0.0803(7) -0.3477(5) 0.036(2) Uani C ? ? ?
N11 1.00 0.2804(7) -0.5530(5) 0.0171(4) 0.029(2) Uani N ? ? ?
C21 1.00 0.3790(8) -0.6920(5) 0.0126(5) 0.025(2) Uani C ? ? ?
O21 1.00 0.3909(6) -0.7125(4) -0.0792(3) 0.032(1) Uani O ? ? ?
N31 1.00 0.4615(7) -0.8013(5) 0.1055(4) 0.027(2) Uani N ? ? ?
C41 1.00 0.4483(8) -0.7708(6) 0.1989(5) 0.031(2) Uani C ? ? ?
N41 1.00 0.5362(8) -0.8831(5) 0.2895(4) 0.038(2) Uani N ? ? ?
C51 1.00 0.3450(9) -0.6282(6) 0.2072(5) 0.038(2) Uani C ? ? ?
C61 1.00 0.2644(9) -0.5227(6) 0.1140(5) 0.033(2) Uani C ? ? ?
Cl1 1.00 0.4058(3) -0.7262(2) 0.5531(1) 0.0441(7) Uani Cl ? ? ?
O9 1.00 0.103(1) -0.3319(8) 0.3084(6) 0.104(3) Uani O ? ? ?
O8 1.00 0.601(2) -0.697(2) 0.524(1) 0.135(5) Uiso O ? ? ?
O51 1.00 0.305(3) -0.574(2) 0.509(1) 0.056(5) Uiso O ? ? ?
O61 1.00 0.522(3) -0.802(2) 0.492(2) 0.076(5) Uiso O ? ? ?
O71 1.00 0.497(3) -0.762(2) 0.659(1) 0.051(4) Uiso O ? ? ?
O81 1.00 0.256(5) -0.818(3) 0.582(2) 0.133(9) Uiso O ? ? ?
O5 1.00 0.231(2) -0.602(1) 0.5139(9) 0.080(3) Uiso O ? ? ?
O6 1.00 0.410(2) -0.838(1) 0.5097(8) 0.069(2) Uiso O ? ? ?
O7 1.00 0.395(2) -0.776(1) 0.6669(8) 0.073(3) Uiso O ? ? ?
H11 1.00 0.2250(7) -0.4795(5) -0.0449(4) 0.06 Uiso H ? ? ?
H2W 1.00 0.380(4) -0.014(5) -0.092(6) 0.06 Uiso H ? ? ?
H11 1.00 0.2250(7) -0.4795(5) -0.0449(4) 0.06 Uiso H ? N11 ?
H2W 1.00 0.380(4) -0.014(5) -0.092(6) 0.06 Uiso H ? O3 ?
H1 1.00 -0.1360(7) 0.0152(5) -0.2330(4) 0.06 Uiso H ? N1 ?
H4A 1.00 0.2838(9) -0.5304(6) -0.2252(5) 0.06 Uiso H ? N4 ?
H4B 1.00 0.2207(9) -0.4638(6) -0.3504(5) 0.06 Uiso H ? N4 ?
H1W 1.00 0.286(9) 0.141(4) -0.092(6) 0.06 Uiso H ? O3 ?
H41A 1.00 0.6023(8) -0.9730(5) 0.2836(4) 0.06 Uiso H ? N41 ?
H41B 1.00 0.5293(8) -0.8675(5) 0.3549(4) 0.06 Uiso H ? N41 ?
H5 1.00 0.026(1) -0.2140(7) -0.4417(5) 0.06 Uiso H ? C5 ?
H51 1.00 0.3326(9) -0.6087(6) 0.2763(5) 0.06 Uiso H ? C51 ?
H3W 1.00 0.349(6) -0.207(6) 0.111(5) 0.06 Uiso H ? O4 ?
H61 1.00 0.1936(9) -0.4240(6) 0.1152(5) 0.06 Uiso H ? C61 ?
H6 1.00 -0.148(1) 0.0052(7) -0.4064(5) 0.06 Uiso H ? C6 ?
H4W 1.00 0.20(1) -0.236(4) 0.194(4) 0.06 Uiso H ? O4 ?
H5W 1.00 0.09(1) -0.251(4) 0.336(5) 0.06 Uiso H ? O9 ?
H6W 1.00 0.16(1) -0.412(4) 0.374(3) 0.06 Uiso H ? O9 ?

loop_
_atom_type_symbol
_atom_type_description
_atom_type_oxidation_number
_atom_type_number_in_cell
_atom_type_scat_dispersion_real
_atom_type_scat_dispersion_imag
_atom_type_scat_source
C Carbon 0 16 0.0020 0.0020 Internat_Tables_Vol_IV_Table_2.3.1
H Hydrogen 0 32 0.0000 0.0000 Internat_Tables_Vol_IV_Table_2.3.1
N Nitrogen 0 12 0.0040 0.0030 Internat_Tables_Vol_IV_Table_2.3.1
O Oxygen 0 18 0.0080 0.0060 Internat_Tables_Vol_IV_Table_2.3.1
Cl Chlorine 0 2 0.1320 0.1590 Internat_Tables_Vol_IV_Table_2.3.1
Mn Manganese 0 1 0.2950 0.7290 Internat_Tables_Vol_IV_Table_2.3.1

loop_
_diffrn_attenuator_code
_diffrn_attenuator_scale
? ?

loop_
_geom_angle_atom_site_label_1
_geom_angle_atom_site_label_2
_geom_angle_atom_site_label_3
_geom_angle
_geom_angle_site_symmetry_1
_geom_angle_site_symmetry_2
_geom_angle_site_symmetry_3
O2 Mn1 O3 90.4(2) . . .
O2 Mn1 O4 88.9(2) . . .
O3 Mn1 O4 90.4(1) . . .
O2 Mn1 O3 89.6(2) . . 2_555
O2 Mn1 O4 91.1(2) . . 2_555
O3 Mn1 O4 89.6(1) . . 2_555
C2 N1 C6 121.1(5) . . .
N1 C2 N3 119.4(5) . . .
N1 C2 O2 119.8(5) . . .
O2 C2 N3 120.7(5) . . .
Mn1 O2 C2 135.5(4) . . .
C2 N3 C4 119.9(5) . . .
N3 C4 C5 121.5(5) . . .
N3 C4 N4 116.6(5) . . .
N4 C4 C5 121.9(6) . . .
C4 C5 C6 116.7(6) . . .
N1 C6 C5 121.3(6) . . .
C21 N11 C61 121.3(5) . . .
N11 C21 N31 119.2(5) . . .
N11 C21 O21 118.3(5) . . .
O21 C21 N31 122.5(5) . . .
C21 N31 C41 119.3(5) . . .
N31 C41 C51 123.3(5) . . .
N31 C41 N41 117.1(5) . . .
N41 C41 C51 119.6(5) . . .
C41 C51 C61 116.0(6) . . .
N11 C61 C51 121.0(5) . . .
O6 Cl1 O7 110.3(6) . . .
O5 Cl1 O7 106.1(6) . . .
O5 Cl1 O6 112.0(7) . . .
O81 Cl1 O7 71(1) . . .
O81 Cl1 O6 56(1) . . .
O81 Cl1 O5 86(1) . . .
O71 Cl1 O7 30.6(8) . . .
O71 Cl1 O6 120.3(8) . . .
O71 Cl1 O5 120.3(9) . . .
O71 Cl1 O81 99(1) . . .
O61 Cl1 O7 127(1) . . .
O61 Cl1 O6 40(1) . . .
O61 Cl1 O5 125(1) . . .
O61 Cl1 O81 96(2) . . .
O61 Cl1 O71 114(1) . . .
O51 Cl1 O7 111.8(8) . . .
O51 Cl1 O6 127.9(9) . . .
O51 Cl1 O5 26.3(9) . . .
O51 Cl1 O81 113(1) . . .
O51 Cl1 O71 112(1) . . .
O51 Cl1 O61 121(1) . . .
O8 Cl1 O7 110.2(8) . . .
O8 Cl1 O6 104.0(8) . . .
O8 Cl1 O5 114.3(9) . . .
O8 Cl1 O81 157(1) . . .
O8 Cl1 O71 80(1) . . .
O8 Cl1 O61 64(1) . . .
O8 Cl1 O51 89(1) . . .
Cl1 O8 O71 49.3(7) . . .
Cl1 O8 O61 54(1) . . .
O61 O8 O71 87(1) . . .
Cl1 O51 O5 77(2) . . .
Cl1 O61 O8 62(1) . . .
O8 O61 O6 135(2) . . .
Cl1 O61 O6 74(2) . . .
Cl1 O71 O8 51.1(7) . . .
O8 O71 O7 124(2) . . .
Cl1 O71 O7 73(1) . . .
Cl1 O81 O7 51(1) . . .
Cl1 O81 O6 57(1) . . .
O6 O81 O7 95(2) . . .
Cl1 O5 O51 76(2) . . .
O61 O6 O81 133(2) . . .
Cl1 O6 O81 67(1) . . .
Cl1 O6 O61 66(1) . . .
O71 O7 O81 129(2) . . .
Cl1 O7 O81 58(1) . . .
Cl1 O7 O71 76(1) . . .

loop_
_geom_bond_atom_site_label_1
_geom_bond_atom_site_label_2
_geom_bond_distance
_geom_bond_site_symmetry_1
_geom_bond_site_symmetry_2
_geom_bond_publ_flag
Mn1 O3 2.158(4) . . .
Mn1 O4 2.219(4) . . .
Mn1 O2 2.158(4) . . .
N1 C2 1.367(6) . . .
N1 C6 1.358(9) . . .
C2 O2 1.258(7) . . .
C2 N3 1.342(7) . . .
N3 C4 1.346(8) . . .
C4 N4 1.329(8) . . .
C4 C5 1.424(7) . . .
C5 C6 1.337(9) . . .
N11 C21 1.364(7) . . .
N11 C61 1.369(8) . . .
C21 O21 1.260(8) . . .
C21 N31 1.346(6) . . .
N31 C41 1.326(8) . . .
C41 N41 1.347(6) . . .
C41 C51 1.419(8) . . .
C51 C61 1.331(7) . . .
Cl1 O8 1.46(2) . . .
Cl1 O51 1.40(2) . . .
Cl1 O61 1.33(2) . . .
Cl1 O71 1.42(2) . . .
Cl1 O81 1.54(4) . . .
Cl1 O5 1.41(1) . . .
Cl1 O6 1.40(1) . . .
Cl1 O7 1.40(1) . . .
O8 O61 1.49(3) . . .
O8 O71 1.84(2) . . .
O51 O5 0.64(3) . . .
O61 O6 0.93(3) . . .
O71 O7 0.75(2) . . .
O81 O6 1.39(3) . . .
O81 O7 1.71(4) . . .
